data_4306837
loop_
_publ_author_name
'Wei-Wei Ni'
'Zhong-Hai Ni'
'Ai-Li Cui'
'Xin Liang'
'Hui-Zhong Kou'

_publ_section_title
;
Cyanide-Bridged Mn(III)-Fe(III) Bimetallic Complexes Based on the
Pentacyano(1-methylimidazole)ferrate(III) Building Block: Structure and
Magnetic Characterizations
;
_journal_name_full 'Inorganic Chemistry'
_journal_page_first 22
_journal_page_last 33
_journal_paper_doi 10.1021/ic060575i
_journal_volume 46
_journal_year 2007
_chemical_formula_sum 'C89 H112 Cl2 Fe Mn4 N15 O25'
_chemical_formula_weight 2138.45
_chemical_name_systematic
; 
 ? 
;
_space_group_IT_number 87
_symmetry_cell_setting tetragonal
_symmetry_space_group_name_Hall '-I 4'
_symmetry_space_group_name_H-M 'I 4/m'
_atom_sites_solution_hydrogens geom
_atom_sites_solution_primary direct
_atom_sites_solution_secondary difmap
_audit_creation_method SHELXL-97
_cell_angle_alpha 90.00
_cell_angle_beta 90.00
_cell_angle_gamma 90.00
_cell_formula_units_Z 4
_cell_length_a 18.805(3)
_cell_length_b 18.805(3)
_cell_length_c 27.473(6)
_cell_measurement_temperature 173(2)
_cell_volume 9715(3)
_computing_cell_refinement 'CrystalClear (Rigaku Corp., 2000)'
_computing_data_collection 'CrystalClear (Rigaku Corp., 2000)'
_computing_data_reduction 'CrystalClear (Rigaku Corp., 2000)'
_computing_molecular_graphics 'SHELXL-97 (Sheldrick, 1997)'
_computing_publication_material 'SHELXL-97 (Sheldrick, 1997)'
_computing_structure_refinement 'SHELXL-97 (Sheldrick, 1997)'
_computing_structure_solution 'SHELXS-97 (Sheldrick, 1990)'
_diffrn_ambient_temperature 173(2)
_diffrn_detector_area_resol_mean '100x100 microns'
_diffrn_measured_fraction_theta_full 0.997
_diffrn_measured_fraction_theta_max 0.997
_diffrn_measurement_device_type 'Rigaku R-AXIS RIPID IP'
_diffrn_measurement_method Oscillation
_diffrn_radiation_monochromator graphite
_diffrn_radiation_source 'fine-focus sealed tube'
_diffrn_radiation_type MoK\a
_diffrn_radiation_wavelength 0.71073
_diffrn_reflns_av_R_equivalents 0.2013
_diffrn_reflns_av_sigmaI/netI 0.1876
_diffrn_reflns_limit_h_max 16
_diffrn_reflns_limit_h_min -23
_diffrn_reflns_limit_k_max 15
_diffrn_reflns_limit_k_min -23
_diffrn_reflns_limit_l_max 0
_diffrn_reflns_limit_l_min -33
_diffrn_reflns_number 9704
_diffrn_reflns_theta_full 26.00
_diffrn_reflns_theta_max 26.00
_diffrn_reflns_theta_min 3.06
_exptl_absorpt_coefficient_mu 0.787
_exptl_absorpt_correction_type empirical
_exptl_crystal_colour 'dark brown'
_exptl_crystal_density_diffrn 1.462
_exptl_crystal_density_method 'not measured'
_exptl_crystal_description platelet
_exptl_crystal_F_000 4444
_exptl_crystal_size_max 0.30
_exptl_crystal_size_mid 0.30
_exptl_crystal_size_min 0.20
_refine_diff_density_max 1.355
_refine_diff_density_min -0.840
_refine_diff_density_rms 0.127
_refine_ls_extinction_coef 0.00000(8)
_refine_ls_extinction_expression Fc^*^=kFc[1+0.001xFc^2^\l^3^/sin(2\q)]^-1/4^
_refine_ls_extinction_method SHELXL
_refine_ls_goodness_of_fit_ref 1.046
_refine_ls_hydrogen_treatment mixed
_refine_ls_matrix_type full
_refine_ls_number_parameters 332
_refine_ls_number_reflns 4887
_refine_ls_number_restraints 0
_refine_ls_restrained_S_all 1.046
_refine_ls_R_factor_all 0.1674
_refine_ls_R_factor_gt 0.1326
_refine_ls_shift/su_max 1.531
_refine_ls_shift/su_mean 0.054
_refine_ls_structure_factor_coef Fsqd
_refine_ls_weighting_details 'calc w=1/[\s^2^(Fo^2^)+(0.0200P)^2^+150.0000P] where P=(Fo^2^+2Fc^2^)/3'
_refine_ls_weighting_scheme calc
_refine_ls_wR_factor_gt 0.2640
_refine_ls_wR_factor_ref 0.2855
_reflns_number_gt 3064
_reflns_number_total 4887
_reflns_threshold_expression >2sigma(I)
_cod_data_source_file ic060575i_si7.cif
_cod_data_source_block 3
_cod_depositor_comments
;
The following automatic conversions were performed:
'_symmetry_cell_setting' value 'Tetragonal' changed to 'tetragonal'
according to '/home/saulius/struct/CIF-dictionaries/cif_core.dic'
dictionary named 'cif_core.dic' version 2.4.1 from 2010-06-29.

Automatic conversion script
Id: cif_fix_enum 1527 2010-12-29 10:47:43Z saulius 
;
_cod_database_code 4306837

loop_
_symmetry_equiv_pos_as_xyz
'x, y, z'
'-x, -y, z'
'-y, x, z'
'y, -x, z'
'x+1/2, y+1/2, z+1/2'
'-x+1/2, -y+1/2, z+1/2'
'-y+1/2, x+1/2, z+1/2'
'y+1/2, -x+1/2, z+1/2'
'-x, -y, -z'
'x, y, -z'
'y, -x, -z'
'-y, x, -z'
'-x+1/2, -y+1/2, -z+1/2'
'x+1/2, y+1/2, -z+1/2'
'y+1/2, -x+1/2, -z+1/2'
'-y+1/2, x+1/2, -z+1/2'

loop_
_atom_site_label
_atom_site_type_symbol
_atom_site_fract_x
_atom_site_fract_y
_atom_site_fract_z
_atom_site_U_iso_or_equiv
_atom_site_adp_type
_atom_site_occupancy
_atom_site_symmetry_multiplicity
_atom_site_calc_flag
_atom_site_refinement_flags
_atom_site_disorder_assembly
_atom_site_disorder_group
Fe1 Fe 0.5000 0.5000 0.22658(7) 0.0269(5) Uani 1 4 d S . .
Mn1 Mn 0.29461(7) 0.31860(7) 0.21426(4) 0.0377(4) Uani 1 1 d . . .
N3 N 0.5000 0.5000 0.2979(5) 0.032(3) Uani 1 4 d S . .
O1 O 0.3018(3) 0.2976(3) 0.28067(18) 0.0420(15) Uani 1 1 d . . .
O2 O 0.2082(3) 0.3656(3) 0.2225(2) 0.0442(14) Uani 1 1 d . . .
N6 N 0.2843(4) 0.3132(4) 0.1430(2) 0.0427(17) Uani 1 1 d . . .
C2 C 0.5000 0.5000 0.1562(5) 0.030(3) Uani 1 4 d S . .
N1 N 0.3599(4) 0.4152(4) 0.2194(3) 0.0433(17) Uani 1 1 d . . .
N5 N 0.3798(4) 0.2602(4) 0.1995(2) 0.0422(17) Uani 1 1 d . . .
N2 N 0.5000 0.5000 0.1140(6) 0.045(3) Uani 1 4 d S . .
C1 C 0.4109(4) 0.4486(4) 0.2232(2) 0.0309(16) Uani 1 1 d . . .
C12 C 0.3842(5) 0.2286(5) 0.1493(3) 0.045(2) Uani 1 1 d . . .
C10 C 0.4280(5) 0.2727(6) 0.2810(3) 0.052(3) Uani 1 1 d . . .
C15 C 0.3502(6) 0.2856(5) 0.1155(3) 0.050(2) Uani 1 1 d . . .
C11 C 0.4308(5) 0.2524(6) 0.2308(3) 0.046(2) Uani 1 1 d . . .
H11A H 0.4728 0.2319 0.2198 0.055 Uiso 1 1 calc R . .
C5 C 0.3637(5) 0.2956(6) 0.3047(3) 0.055(3) Uani 1 1 d . . .
C13 C 0.3405(5) 0.1611(5) 0.1507(3) 0.050(2) Uani 1 1 d . . .
H13A H 0.2925 0.1724 0.1596 0.075 Uiso 1 1 calc R . .
H13B H 0.3604 0.1291 0.1743 0.075 Uiso 1 1 calc R . .
H13C H 0.3410 0.1391 0.1192 0.075 Uiso 1 1 calc R . .
C16 C 0.3984(7) 0.3505(6) 0.1087(3) 0.065(3) Uani 1 1 d . . .
H16A H 0.4106 0.3697 0.1399 0.098 Uiso 1 1 calc R . .
H16B H 0.3738 0.3859 0.0899 0.098 Uiso 1 1 calc R . .
H16C H 0.4409 0.3365 0.0919 0.098 Uiso 1 1 calc R . .
C24 C 0.1567(6) 0.3776(6) 0.1899(4) 0.060(3) Uani 1 1 d . . .
C17 C 0.3300(7) 0.2546(6) 0.0662(3) 0.063(3) Uani 1 1 d . . .
H17A H 0.2998 0.2140 0.0709 0.095 Uiso 1 1 calc R . .
H17B H 0.3723 0.2402 0.0492 0.095 Uiso 1 1 calc R . .
H17C H 0.3053 0.2898 0.0474 0.095 Uiso 1 1 calc R . .
C19 C 0.1665(7) 0.3650(8) 0.1400(4) 0.074(4) Uani 1 1 d . . .
C14 C 0.4621(6) 0.2129(8) 0.1347(4) 0.070(3) Uani 1 1 d . . .
H14A H 0.4815 0.1776 0.1562 0.105 Uiso 1 1 calc R . .
H14B H 0.4897 0.2557 0.1371 0.105 Uiso 1 1 calc R . .
H14C H 0.4635 0.1956 0.1019 0.105 Uiso 1 1 calc R . .
C22 C 0.0368(7) 0.4210(13) 0.1743(7) 0.128(8) Uani 1 1 d . . .
H22 H -0.0070 0.4364 0.1860 0.153 Uiso 1 1 calc R . .
C23 C 0.0922(7) 0.4091(8) 0.2061(5) 0.082(4) Uani 1 1 d . . .
H23A H 0.0873 0.4220 0.2387 0.099 Uiso 1 1 calc R . .
C18 C 0.2302(6) 0.3348(7) 0.1191(4) 0.065(3) Uani 1 1 d . . .
H18A H 0.2319 0.3307 0.0854 0.078 Uiso 1 1 calc R . .
C6 C 0.3676(6) 0.3118(9) 0.3544(3) 0.080(4) Uani 1 1 d . . .
H6A H 0.3269 0.3270 0.3707 0.096 Uiso 1 1 calc R . .
C9 C 0.4913(6) 0.2677(9) 0.3088(4) 0.084(5) Uani 1 1 d . . .
H9A H 0.5329 0.2513 0.2944 0.100 Uiso 1 1 calc R . .
C7 C 0.4290(8) 0.3056(14) 0.3790(4) 0.142(9) Uani 1 1 d . . .
H7A H 0.4293 0.3144 0.4123 0.171 Uiso 1 1 calc R . .
C4 C 0.4666(14) 0.509(2) 0.3732(5) 0.072(10) Uani 0.25 1 d P . .
N4 N 0.4666(14) 0.509(2) 0.3732(5) 0.072(10) Uani 0.25 1 d P . .
C3 C 0.4881(12) 0.4433(10) 0.3271(7) 0.054(5) Uani 0.50 1 d P . .
C8 C 0.4911(7) 0.2869(15) 0.3567(4) 0.150(10) Uani 1 1 d . . .
H8A H 0.5335 0.2873 0.3742 0.180 Uiso 1 1 calc R . .
C21 C 0.0462(9) 0.4101(15) 0.1258(8) 0.155(10) Uani 1 1 d . . .
H21A H 0.0100 0.4211 0.1041 0.186 Uiso 1 1 calc R . .
C20 C 0.1072(9) 0.3836(13) 0.1095(6) 0.134(8) Uani 1 1 d . . .
H20A H 0.1119 0.3767 0.0761 0.161 Uiso 1 1 calc R . .
C27 C 0.438(3) 0.522(3) 0.4200(17) 0.072(12) Uiso 0.25 1 d P . .
Cl1 Cl 0.1103(7) 0.5538(7) 0.0000 0.098(3) Uani 0.50 2 d SP . .
Cl1' Cl 0.2442(12) 0.4383(8) 0.0000 0.148(8) Uani 0.50 2 d SP . .
O6 O 0.0941(16) 0.5960(16) -0.0424(10) 0.138(9) Uiso 0.50 1 d P . .
O5 O 0.1786(17) 0.518(3) 0.0000 0.35(3) Uani 1 2 d S . .
O5W O 0.397(4) 0.470(3) -0.0116(13) 0.33(3) Uani 0.50 1 d P . .
O4 O 0.077(2) 0.493(2) 0.0000 0.129(12) Uiso 0.50 2 d SP . .
O7 O 0.214(2) 0.384(3) 0.0000 0.139(14) Uiso 0.50 2 d SP . .
O8 O 0.281(2) 0.445(2) 0.0389(14) 0.206(16) Uiso 0.50 1 d P . .
O1W O 0.017(3) 0.674(3) 0.0000 0.31(2) Uiso 1 2 d S . .
O4W O 0.1471(16) 0.0853(16) 0.0000 0.085(7) Uiso 0.50 2 d SP . .
O3W O 0.1753(11) 0.1405(12) 0.0000 0.125(6) Uiso 1 2 d S . .
O2W O 0.164(3) 0.208(3) 0.0000 0.30(2) Uiso 1 2 d S . .

loop_
_atom_site_aniso_label
_atom_site_aniso_U_11
_atom_site_aniso_U_22
_atom_site_aniso_U_33
_atom_site_aniso_U_23
_atom_site_aniso_U_13
_atom_site_aniso_U_12
Fe1 0.0248(7) 0.0248(7) 0.0312(10) 0.000 0.000 0.000
Mn1 0.0377(8) 0.0432(8) 0.0322(6) 0.0035(5) -0.0035(5) -0.0072(6)
N3 0.027(4) 0.027(4) 0.044(7) 0.000 0.000 0.000
O1 0.037(3) 0.064(4) 0.025(2) 0.000(2) -0.002(2) -0.004(3)
O2 0.035(3) 0.050(4) 0.048(3) 0.007(3) -0.008(3) -0.007(3)
N6 0.047(4) 0.045(4) 0.036(3) 0.003(3) -0.004(3) -0.013(3)
C2 0.030(5) 0.030(5) 0.031(8) 0.000 0.000 0.000
N1 0.045(4) 0.047(4) 0.039(4) -0.007(3) 0.003(3) -0.006(4)
N5 0.038(4) 0.052(4) 0.036(3) 0.004(3) 0.002(3) -0.005(3)
N2 0.042(5) 0.042(5) 0.050(9) 0.000 0.000 0.000
C1 0.035(4) 0.031(4) 0.027(3) 0.001(3) 0.005(3) -0.003(3)
C12 0.049(5) 0.055(6) 0.031(4) -0.006(4) 0.001(4) 0.003(4)
C10 0.042(5) 0.090(8) 0.026(4) 0.005(4) -0.001(3) 0.009(5)
C15 0.059(6) 0.052(6) 0.039(5) 0.001(4) -0.005(4) -0.013(5)
C11 0.042(5) 0.068(6) 0.027(4) 0.006(4) 0.000(3) -0.004(4)
C5 0.046(5) 0.088(8) 0.031(4) 0.004(4) 0.003(4) -0.010(5)
C13 0.053(6) 0.046(5) 0.051(5) -0.002(4) 0.003(4) -0.011(4)
C16 0.097(9) 0.061(7) 0.038(5) -0.001(4) 0.022(5) -0.024(6)
C24 0.044(6) 0.071(7) 0.065(6) 0.014(5) -0.014(5) -0.017(5)
C17 0.089(8) 0.070(7) 0.031(4) -0.009(4) -0.010(5) -0.005(6)
C19 0.065(7) 0.112(10) 0.046(6) 0.014(6) -0.024(5) -0.021(7)
C14 0.054(7) 0.110(10) 0.046(5) -0.021(6) 0.015(5) 0.002(6)
C22 0.035(7) 0.23(2) 0.120(13) 0.050(15) -0.019(8) -0.015(10)
C23 0.048(7) 0.102(11) 0.097(10) 0.023(8) -0.005(6) 0.002(7)
C18 0.065(7) 0.093(9) 0.038(5) 0.006(5) -0.020(5) -0.020(6)
C6 0.047(6) 0.174(14) 0.021(4) -0.013(6) 0.001(4) -0.005(7)
C9 0.037(6) 0.172(15) 0.042(6) -0.007(7) -0.011(4) 0.014(7)
C7 0.059(8) 0.33(3) 0.034(6) -0.023(10) -0.005(5) 0.006(13)
C4 0.14(3) 0.043(12) 0.033(7) 0.016(10) 0.027(10) 0.01(2)
N4 0.14(3) 0.043(12) 0.033(7) 0.016(10) 0.027(10) 0.01(2)
C3 0.063(13) 0.040(10) 0.058(11) 0.009(8) 0.010(10) 0.004(9)
C8 0.048(7) 0.37(3) 0.032(6) -0.014(11) -0.012(5) 0.022(12)
C21 0.055(10) 0.27(3) 0.141(17) 0.042(19) -0.043(11) 0.022(14)
C20 0.078(11) 0.25(3) 0.072(9) 0.004(13) -0.034(8) 0.012(14)
Cl1 0.117(10) 0.118(9) 0.059(5) 0.000 0.000 -0.003(8)
Cl1' 0.29(2) 0.127(11) 0.031(4) 0.000 0.000 -0.077(13)
O5 0.22(3) 0.78(10) 0.041(9) 0.000 0.000 0.23(5)
O5W 0.65(10) 0.26(5) 0.09(4) -0.03(3) -0.13(5) 0.10(6)

loop_
_atom_type_symbol
_atom_type_description
_atom_type_scat_dispersion_real
_atom_type_scat_dispersion_imag
_atom_type_scat_source
C C 0.0033 0.0016 'International Tables Vol C Tables 4.2.6.8 and 6.1.1.4'
H H 0.0000 0.0000 'International Tables Vol C Tables 4.2.6.8 and 6.1.1.4'
N N 0.0061 0.0033 'International Tables Vol C Tables 4.2.6.8 and 6.1.1.4'
O O 0.0106 0.0060 'International Tables Vol C Tables 4.2.6.8 and 6.1.1.4'
Cl Cl 0.1484 0.1585 'International Tables Vol C Tables 4.2.6.8 and 6.1.1.4'
Mn Mn 0.3368 0.7283 'International Tables Vol C Tables 4.2.6.8 and 6.1.1.4'
Fe Fe 0.3463 0.8444 'International Tables Vol C Tables 4.2.6.8 and 6.1.1.4'

loop_
_geom_angle_atom_site_label_1
_geom_angle_atom_site_label_2
_geom_angle_atom_site_label_3
_geom_angle
_geom_angle_site_symmetry_1
_geom_angle_site_symmetry_3
_geom_angle_publ_flag
C1 Fe1 C1 89.87(2) 3_655 . ?
C1 Fe1 C1 174.5(4) 3_655 4_565 ?
C1 Fe1 C1 89.87(2) . 4_565 ?
C1 Fe1 C1 89.87(2) 3_655 2_665 ?
C1 Fe1 C1 174.5(4) . 2_665 ?
C1 Fe1 C1 89.87(2) 4_565 2_665 ?
C1 Fe1 C2 87.2(2) 3_655 . ?
C1 Fe1 C2 87.2(2) . . ?
C1 Fe1 C2 87.2(2) 4_565 . ?
C1 Fe1 C2 87.2(2) 2_665 . ?
C1 Fe1 N3 92.8(2) 3_655 . ?
C1 Fe1 N3 92.8(2) . . ?
C1 Fe1 N3 92.8(2) 4_565 . ?
C1 Fe1 N3 92.8(2) 2_665 . ?
C2 Fe1 N3 180.000(2) . . ?
O2 Mn1 O1 92.6(3) . . ?
O2 Mn1 N6 93.4(3) . . ?
O1 Mn1 N6 164.8(3) . . ?
O2 Mn1 N5 172.5(3) . . ?
O1 Mn1 N5 91.4(3) . . ?
N6 Mn1 N5 81.3(3) . . ?
O2 Mn1 N1 95.0(3) . . ?
O1 Mn1 N1 94.1(3) . . ?
N6 Mn1 N1 99.3(3) . . ?
N5 Mn1 N1 91.1(3) . . ?
C3 N3 C3 107(2) 4_565 3_655 ?
C3 N3 C3 69.5(10) 4_565 2_665 ?
C3 N3 C3 69.5(10) 3_655 2_665 ?
C3 N3 C3 69.5(10) 4_565 . ?
C3 N3 C3 69.5(10) 3_655 . ?
C3 N3 C3 107(2) 2_665 . ?
C3 N3 Fe1 126.3(10) 4_565 . ?
C3 N3 Fe1 126.3(10) 3_655 . ?
C3 N3 Fe1 126.3(10) 2_665 . ?
C3 N3 Fe1 126.3(10) . . ?
C5 O1 Mn1 123.3(5) . . ?
C24 O2 Mn1 129.1(7) . . ?
C18 N6 C15 119.7(8) . . ?
C18 N6 Mn1 124.9(7) . . ?
C15 N6 Mn1 115.2(5) . . ?
N2 C2 Fe1 180.000(1) . . ?
C1 N1 Mn1 157.3(7) . . ?
C11 N5 C12 121.6(8) . . ?
C11 N5 Mn1 121.6(6) . . ?
C12 N5 Mn1 116.7(6) . . ?
N1 C1 Fe1 176.0(7) . . ?
N5 C12 C13 106.1(7) . . ?
N5 C12 C14 111.3(7) . . ?
C13 C12 C14 111.1(9) . . ?
N5 C12 C15 104.6(7) . . ?
C13 C12 C15 111.8(8) . . ?
C14 C12 C15 111.6(9) . . ?
C9 C10 C11 118.1(9) . . ?
C9 C10 C5 118.8(8) . . ?
C11 C10 C5 123.1(8) . . ?
C17 C15 C16 110.2(8) . . ?
C17 C15 N6 111.4(8) . . ?
C16 C15 N6 105.5(8) . . ?
C17 C15 C12 111.6(9) . . ?
C16 C15 C12 112.2(9) . . ?
N6 C15 C12 105.6(7) . . ?
N5 C11 C10 125.6(9) . . ?
N5 C11 H11A 117.2 . . ?
C10 C11 H11A 117.2 . . ?
O1 C5 C6 121.3(9) . . ?
O1 C5 C10 121.1(8) . . ?
C6 C5 C10 117.5(9) . . ?
C12 C13 H13A 109.5 . . ?
C12 C13 H13B 109.5 . . ?
H13A C13 H13B 109.5 . . ?
C12 C13 H13C 109.5 . . ?
H13A C13 H13C 109.5 . . ?
H13B C13 H13C 109.5 . . ?
C15 C16 H16A 109.5 . . ?
C15 C16 H16B 109.5 . . ?
H16A C16 H16B 109.5 . . ?
C15 C16 H16C 109.5 . . ?
H16A C16 H16C 109.5 . . ?
H16B C16 H16C 109.5 . . ?
O2 C24 C23 118.7(11) . . ?
O2 C24 C19 121.9(11) . . ?
C23 C24 C19 119.2(11) . . ?
C15 C17 H17A 109.5 . . ?
C15 C17 H17B 109.5 . . ?
H17A C17 H17B 109.5 . . ?
C15 C17 H17C 109.5 . . ?
H17A C17 H17C 109.5 . . ?
H17B C17 H17C 109.5 . . ?
C24 C19 C20 115.2(13) . . ?
C24 C19 C18 124.2(10) . . ?
C20 C19 C18 120.5(12) . . ?
C12 C14 H14A 109.4 . . ?
C12 C14 H14B 109.5 . . ?
H14A C14 H14B 109.5 . . ?
C12 C14 H14C 109.5 . . ?
H14A C14 H14C 109.5 . . ?
H14B C14 H14C 109.5 . . ?
C21 C22 C23 119.9(16) . . ?
C21 C22 H22 120.1 . . ?
C23 C22 H22 120.1 . . ?
C22 C23 C24 120.9(15) . . ?
C22 C23 H23A 119.5 . . ?
C24 C23 H23A 119.5 . . ?
N6 C18 C19 125.6(10) . . ?
N6 C18 H18A 117.2 . . ?
C19 C18 H18A 117.2 . . ?
C7 C6 C5 121.0(11) . . ?
C7 C6 H6A 119.5 . . ?
C5 C6 H6A 119.5 . . ?
C8 C9 C10 120.1(11) . . ?
C8 C9 H9A 120.0 . . ?
C10 C9 H9A 119.9 . . ?
C6 C7 C8 122.1(11) . . ?
C6 C7 H7A 118.9 . . ?
C8 C7 H7A 119.0 . . ?
N4 C4 C4 0(3) 3_655 3_655 ?
N4 C4 N4 90.00(3) 3_655 4_565 ?
C4 C4 N4 90.00(3) 3_655 4_565 ?
N4 C4 C4 90.00(3) 3_655 4_565 ?
C4 C4 C4 90.00(3) 3_655 4_565 ?
N4 C4 C4 0(3) 4_565 4_565 ?
N4 C4 C4 45.000(14) 3_655 2_665 ?
C4 C4 C4 45.000(14) 3_655 2_665 ?
N4 C4 C4 45.000(4) 4_565 2_665 ?
C4 C4 C4 45.000(4) 4_565 2_665 ?
N4 C4 N4 45.000(14) 3_655 2_665 ?
C4 C4 N4 45.000(14) 3_655 2_665 ?
N4 C4 N4 45.000(4) 4_565 2_665 ?
C4 C4 N4 45.000(4) 4_565 2_665 ?
C4 C4 N4 0(3) 2_665 2_665 ?
N4 C4 C3 102(2) 3_655 4_565 ?
C4 C4 C3 102(2) 3_655 4_565 ?
N4 C4 C3 105(2) 4_565 4_565 ?
C4 C4 C3 105(2) 4_565 4_565 ?
C4 C4 C3 109.0(11) 2_665 4_565 ?
N4 C4 C3 109.0(11) 2_665 4_565 ?
N4 C4 C27 110(3) 3_655 . ?
C4 C4 C27 110(3) 3_655 . ?
N4 C4 C27 104(4) 4_565 . ?
C4 C4 C27 104(4) 4_565 . ?
C4 C4 C27 115(2) 2_665 . ?
N4 C4 C27 115(2) 2_665 . ?
C3 C4 C27 136(3) 4_565 . ?
N4 C4 C3 101(2) 3_655 2_665 ?
C4 C4 C3 101(2) 3_655 2_665 ?
N4 C4 C3 47.9(19) 4_565 2_665 ?
C4 C4 C3 47.9(19) 4_565 2_665 ?
C4 C4 C3 70(2) 2_665 2_665 ?
N4 C4 C3 70(2) 2_665 2_665 ?
C3 C4 C3 57.4(13) 4_565 2_665 ?
C27 C4 C3 138(3) . 2_665 ?
N4 C4 C3 45.5(13) 3_655 . ?
C4 C4 C3 45.5(13) 3_655 . ?
N4 C4 C3 98.5(18) 4_565 . ?
C4 C4 C3 98.5(18) 4_565 . ?
C4 C4 C3 67(2) 2_665 . ?
N4 C4 C3 67(2) 2_665 . ?
C3 C4 C3 56.1(13) 4_565 . ?
C27 C4 C3 147(3) . . ?
C3 C4 C3 74.9(13) 2_665 . ?
N4 C4 C27 47(2) 3_655 3_655 ?
C4 C4 C27 47(2) 3_655 3_655 ?
N4 C4 C27 105(2) 4_565 3_655 ?
C4 C4 C27 105(2) 4_565 3_655 ?
C4 C4 C27 73(3) 2_665 3_655 ?
N4 C4 C27 73(3) 2_665 3_655 ?
C3 C4 C27 136(3) 4_565 3_655 ?
C27 C4 C27 63(3) . 3_655 ?
C3 C4 C27 143(2) 2_665 3_655 ?
C3 C4 C27 88(2) . 3_655 ?
N4 C4 C27 100(3) 3_655 4_565 ?
C4 C4 C27 100(3) 3_655 4_565 ?
N4 C4 C27 43(2) 4_565 4_565 ?
C4 C4 C27 43(2) 4_565 4_565 ?
C4 C4 C27 67(3) 2_665 4_565 ?
N4 C4 C27 67(3) 2_665 4_565 ?
C3 C4 C27 141(3) 4_565 4_565 ?
C27 C4 C27 61(3) . 4_565 ?
C3 C4 C27 87(2) 2_665 4_565 ?
C3 C4 C27 134(2) . 4_565 ?
C27 C4 C27 82(3) 3_655 4_565 ?
N3 C3 N4 107.1(17) . 3_655 ?
N3 C3 C4 107.1(17) . 3_655 ?
N4 C3 C4 0.0(4) 3_655 3_655 ?
N3 C3 C3 55.3(5) . 4_565 ?
N4 C3 C3 75.5(17) 3_655 4_565 ?
C4 C3 C3 75.5(17) 3_655 4_565 ?
N3 C3 C3 55.3(5) . 3_655 ?
N4 C3 C3 77.7(13) 3_655 3_655 ?
C4 C3 C3 77.7(13) 3_655 3_655 ?
C3 C3 C3 90.000(9) 4_565 3_655 ?
N3 C3 C4 86.8(16) . 2_665 ?
N4 C3 C4 30.6(12) 3_655 2_665 ?
C4 C3 C4 30.6(12) 3_655 2_665 ?
C3 C3 C4 80.7(9) 4_565 2_665 ?
C3 C3 C4 47.1(10) 3_655 2_665 ?
N3 C3 N4 86.8(16) . 2_665 ?
N4 C3 N4 30.6(12) 3_655 2_665 ?
C4 C3 N4 30.6(12) 3_655 2_665 ?
C3 C3 N4 80.7(9) 4_565 2_665 ?
C3 C3 N4 47.1(10) 3_655 2_665 ?
C4 C3 N4 0(2) 2_665 2_665 ?
N3 C3 C4 85.1(15) . . ?
N4 C3 C4 29.3(15) 3_655 . ?
C4 C3 C4 29.3(15) 3_655 . ?
C3 C3 C4 46.2(7) 4_565 . ?
C3 C3 C4 79.3(12) 3_655 . ?
C4 C3 C4 42.5(14) 2_665 . ?
N4 C3 C4 42.5(14) 2_665 . ?
C9 C8 C7 120.2(11) . . ?
C9 C8 H8A 119.9 . . ?
C7 C8 H8A 119.9 . . ?
C20 C21 C22 120.0(15) . . ?
C20 C21 H21A 120.0 . . ?
C22 C21 H21A 120.0 . . ?
C21 C20 C19 124.3(16) . . ?
C21 C20 H20A 117.9 . . ?
C19 C20 H20A 117.8 . . ?
C4 C27 C27 71(2) . 3_655 ?
C4 C27 C27 74(2) . 4_565 ?
C27 C27 C27 90.00(2) 3_655 4_565 ?
C4 C27 C4 28.5(18) . 4_565 ?
C27 C27 C4 78.2(15) 3_655 4_565 ?
C27 C27 C4 45.9(13) 4_565 4_565 ?
C4 C27 N4 28.5(18) . 4_565 ?
C27 C27 N4 78.2(15) 3_655 4_565 ?
C27 C27 N4 45.9(13) 4_565 4_565 ?
C4 C27 N4 0.0(7) 4_565 4_565 ?
C4 C27 N4 26.4(13) . 3_655 ?
C27 C27 N4 44.8(13) 3_655 3_655 ?
C27 C27 N4 76.3(12) 4_565 3_655 ?
C4 C27 N4 39.9(15) 4_565 3_655 ?
N4 C27 N4 39.9(15) 4_565 3_655 ?
C4 C27 C4 26.4(13) . 3_655 ?
C27 C27 C4 44.8(13) 3_655 3_655 ?
C27 C27 C4 76.3(12) 4_565 3_655 ?
C4 C27 C4 39.9(15) 4_565 3_655 ?
N4 C27 C4 39.9(15) 4_565 3_655 ?
N4 C27 C4 0.0(15) 3_655 3_655 ?
O4 Cl1 O6 112.6(16) . 10 ?
O4 Cl1 O6 112.6(16) . . ?
O6 Cl1 O6 108(3) 10 . ?
O4 Cl1 O5 91(3) . . ?
O6 Cl1 O5 116.1(17) 10 . ?
O6 Cl1 O5 116.1(17) . . ?
O7 Cl1' O8 111(2) . . ?
O7 Cl1' O8 111(2) . 10 ?
O8 Cl1' O8 113(4) . 10 ?
O7 Cl1' O5 112(3) . . ?
O8 Cl1' O5 105(2) . . ?
O8 Cl1' O5 105(2) 10 . ?
Cl1 O5 Cl1' 157(4) . . ?
O4W O3W O2W 144(3) . . ?

loop_
_geom_bond_atom_site_label_1
_geom_bond_atom_site_label_2
_geom_bond_distance
_geom_bond_site_symmetry_2
_geom_bond_publ_flag
Fe1 C1 1.936(8) 3_655 ?
Fe1 C1 1.936(8) . ?
Fe1 C1 1.936(8) 4_565 ?
Fe1 C1 1.936(8) 2_665 ?
Fe1 C2 1.935(14) . ?
Fe1 N3 1.961(13) . ?
Mn1 O2 1.863(6) . ?
Mn1 O1 1.871(5) . ?
Mn1 N6 1.969(7) . ?
Mn1 N5 1.984(8) . ?
Mn1 N1 2.197(8) . ?
N3 C3 1.353(19) 4_565 ?
N3 C3 1.353(19) 3_655 ?
N3 C3 1.353(19) 2_665 ?
N3 C3 1.353(19) . ?
O1 C5 1.338(11) . ?
O2 C24 1.338(11) . ?
N6 C18 1.278(13) . ?
N6 C15 1.542(13) . ?
C2 N2 1.16(2) . ?
N1 C1 1.152(11) . ?
N5 C11 1.297(11) . ?
N5 C12 1.505(10) . ?
C12 C13 1.512(13) . ?
C12 C14 1.547(14) . ?
C12 C15 1.556(13) . ?
C10 C9 1.417(13) . ?
C10 C11 1.431(12) . ?
C10 C5 1.439(13) . ?
C15 C17 1.523(12) . ?
C15 C16 1.531(14) . ?
C11 H11A 0.9300 . ?
C5 C6 1.402(12) . ?
C13 H13A 0.9600 . ?
C13 H13B 0.9600 . ?
C13 H13C 0.9600 . ?
C16 H16A 0.9600 . ?
C16 H16B 0.9600 . ?
C16 H16C 0.9600 . ?
C24 C23 1.421(18) . ?
C24 C19 1.405(16) . ?
C17 H17A 0.9600 . ?
C17 H17B 0.9600 . ?
C17 H17C 0.9600 . ?
C19 C20 1.437(18) . ?
C19 C18 1.444(18) . ?
C14 H14A 0.9600 . ?
C14 H14B 0.9600 . ?
C14 H14C 0.9600 . ?
C22 C21 1.36(3) . ?
C22 C23 1.378(18) . ?
C22 H22 0.9300 . ?
C23 H23A 0.9300 . ?
C18 H18A 0.9300 . ?
C6 C7 1.343(17) . ?
C6 H6A 0.9300 . ?
C9 C8 1.364(17) . ?
C9 H9A 0.9300 . ?
C7 C8 1.37(2) . ?
C7 H7A 0.9300 . ?
C4 N4 0.92(3) 3_655 ?
C4 C4 0.92(3) 3_655 ?
C4 N4 0.92(3) 4_565 ?
C4 C4 0.92(3) 4_565 ?
C4 C4 1.30(4) 2_665 ?
C4 N4 1.30(4) 2_665 ?
C4 C3 1.34(3) 4_565 ?
C4 C27 1.42(5) . ?
C4 C3 1.77(4) 2_665 ?
C4 C3 1.81(3) . ?
C4 C27 1.87(6) 3_655 ?
C4 C27 1.94(6) 4_565 ?
C3 N4 1.34(3) 3_655 ?
C3 C4 1.34(3) 3_655 ?
C3 C3 1.54(3) 4_565 ?
C3 C3 1.54(3) 3_655 ?
C3 C4 1.77(4) 2_665 ?
C3 N4 1.77(4) 2_665 ?
C8 H8A 0.9300 . ?
C21 C20 1.33(3) . ?
C21 H21A 0.9300 . ?
C20 H20A 0.9300 . ?
C27 C27 1.76(7) 3_655 ?
C27 C27 1.76(7) 4_565 ?
C27 C4 1.87(6) 4_565 ?
C27 N4 1.87(6) 4_565 ?
C27 N4 1.94(6) 3_655 ?
C27 C4 1.94(6) 3_655 ?
Cl1 O4 1.31(4) . ?
Cl1 O6 1.44(3) 10 ?
Cl1 O6 1.44(3) . ?
Cl1 O5 1.45(3) . ?
Cl1' O7 1.17(5) . ?
Cl1' O8 1.28(4) . ?
Cl1' O8 1.28(4) 10 ?
Cl1' O5 1.95(4) . ?
O5W O5W 0.64(7) 10 ?
O4W O3W 1.17(3) . ?
O3W O2W 1.29(5) . ?
